data_2220567
loop_
_publ_author_name
'Wei, Yu-Feng'
'Li, Zhong-Shu'
'Zhang, Huai-Hong'
'Wang, Yi-Hong'

_publ_section_title
;
 Aquabis(2-methyl-4-oxopyrido[1,2-<i>a</i>]pyrimidin-9-olato)zinc(II)
 monohydrate
;
_journal_coeditor_code KP2191
_journal_issue 1
_journal_name_full 'Acta Crystallographica Section E'
_journal_page_first m91
_journal_paper_doi 10.1107/S1600536808039615
_journal_volume 65
_journal_year 2009
_chemical_formula_iupac '[Zn (C9 H7 N2 O2)2 (H2 O)], H2 O'
_chemical_formula_moiety 'C18 H18 N4 O6 Zn'
_chemical_formula_sum 'C18 H18 N4 O6 Zn'
_chemical_formula_weight 451.73
_chemical_name_systematic
;
Aquabis(2-methyl-4-oxopyrido[1,2-a]pyrimidin-9-olato)zinc(II) monohydrate
;
_space_group_IT_number 60
_symmetry_cell_setting orthorhombic
_symmetry_space_group_name_Hall '-P 2n 2ab'
_symmetry_space_group_name_H-M 'P b c n'
_atom_sites_solution_hydrogens geom
_atom_sites_solution_primary direct
_atom_sites_solution_secondary difmap
_audit_creation_method SHELXL-97
_cell_angle_alpha 90.00
_cell_angle_beta 90.00
_cell_angle_gamma 90.00
_cell_formula_units_Z 4
_cell_length_a 7.7670(16)
_cell_length_b 16.045(3)
_cell_length_c 14.006(3)
_cell_measurement_reflns_used 13380
_cell_measurement_temperature 293(2)
_cell_measurement_theta_max 27.63
_cell_measurement_theta_min 3.01
_cell_volume 1745.4(6)
_computing_cell_refinement 'CrystalClear (Rigaku, 2005)'
_computing_data_collection 'CrystalClear (Rigaku, 2005)'
_computing_data_reduction 'CrystalClear (Rigaku, 2005)'
_computing_molecular_graphics 'SHELXTL (Sheldrick, 2008)'
_computing_publication_material 'SHELXTL (Sheldrick, 2008)'
_computing_structure_refinement 'SHELXL97 (Sheldrick, 2008)'
_computing_structure_solution 'SHELXS97 (Sheldrick, 2008)'
_diffrn_ambient_temperature 293(2)
_diffrn_detector_area_resol_mean 8.192
_diffrn_measured_fraction_theta_full 0.998
_diffrn_measured_fraction_theta_max 0.998
_diffrn_measurement_device_type 'Rigaku Scxmini 1K CCD area-detector'
_diffrn_measurement_method 'Thin-slice \w'
_diffrn_radiation_monochromator graphite
_diffrn_radiation_source 'fine-focus sealed tube'
_diffrn_radiation_type MoK\a
_diffrn_radiation_wavelength 0.71073
_diffrn_reflns_av_R_equivalents 0.0703
_diffrn_reflns_av_sigmaI/netI 0.0367
_diffrn_reflns_limit_h_max 10
_diffrn_reflns_limit_h_min -10
_diffrn_reflns_limit_k_max 20
_diffrn_reflns_limit_k_min -20
_diffrn_reflns_limit_l_max 18
_diffrn_reflns_limit_l_min -18
_diffrn_reflns_number 16899
_diffrn_reflns_theta_full 27.48
_diffrn_reflns_theta_max 27.48
_diffrn_reflns_theta_min 3.26
_diffrn_standards_number 0
_exptl_absorpt_coefficient_mu 1.456
_exptl_absorpt_correction_T_max 0.831
_exptl_absorpt_correction_T_min 0.752
_exptl_absorpt_correction_type multi-scan
_exptl_absorpt_process_details '(CrystalClear; Rigaku, 2005)'
_exptl_crystal_colour Colourless
_exptl_crystal_density_diffrn 1.719
_exptl_crystal_density_method 'not measured'
_exptl_crystal_description Prism
_exptl_crystal_F_000 928
_exptl_crystal_size_max 0.2500
_exptl_crystal_size_mid 0.1500
_exptl_crystal_size_min 0.1200
_refine_diff_density_max 0.504
_refine_diff_density_min -0.564
_refine_ls_extinction_method none
_refine_ls_goodness_of_fit_ref 1.073
_refine_ls_hydrogen_treatment mixed
_refine_ls_matrix_type full
_refine_ls_number_parameters 141
_refine_ls_number_reflns 2005
_refine_ls_number_restraints 0
_refine_ls_restrained_S_all 1.073
_refine_ls_R_factor_all 0.0730
_refine_ls_R_factor_gt 0.0487
_refine_ls_shift/su_max 0.000
_refine_ls_shift/su_mean 0.000
_refine_ls_structure_factor_coef Fsqd
_refine_ls_weighting_details 'calc w=1/[\s^2^(Fo^2^)+(0.0591P)^2^+2.2542P] where P=(Fo^2^+2Fc^2^)/3'
_refine_ls_weighting_scheme calc
_refine_ls_wR_factor_gt 0.1165
_refine_ls_wR_factor_ref 0.1282
_reflns_number_gt 1470
_reflns_number_total 2005
_reflns_threshold_expression I>2\s(I)
_cod_data_source_file kp2191.cif
_cod_data_source_block I
_cod_depositor_comments
;
The following automatic conversions were performed:
'_exptl_absorpt_correction_type' value 'Multi-scan' changed to
'multi-scan' according to
'/home/saulius/struct/CIF-dictionaries/cif_core.dic' dictionary named
'cif_core.dic' version 2.4.1 from 2010-06-29.

Automatic conversion script
Id: cif_fix_enum 1527 2010-12-29 10:47:43Z saulius 

The following automatic conversions were performed:

'_exptl_absorpt_correction_type' value 'Multi-scan' changed to
'multi-scan' according to
/home/saulius/struct/CIF-dictionaries/cif_core.dic dictionary named
'cif_core.dic' version 2.4.1 from 2010-06-29.

Automatic conversion script
Id: cif_fix_values 1715 2011-07-08 13:25:40Z adriana 
;
_cod_database_code 2220567
_cod_database_fobs_code 2220567

loop_
_symmetry_equiv_pos_as_xyz
'x, y, z'
'-x+1/2, -y+1/2, z+1/2'
'-x, y, -z+1/2'
'x+1/2, -y+1/2, -z'
'-x, -y, -z'
'x-1/2, y-1/2, -z-1/2'
'x, -y, z-1/2'
'-x-1/2, y-1/2, z'

loop_
_atom_site_type_symbol
_atom_site_label
_atom_site_fract_x
_atom_site_fract_y
_atom_site_fract_z
_atom_site_U_iso_or_equiv
_atom_site_adp_type
_atom_site_calc_flag
_atom_site_refinement_flags
_atom_site_occupancy
_atom_site_disorder_assembly
_atom_site_disorder_group
C C1 -0.0089(4) 0.1222(2) 0.4495(2) 0.0220(7) Uani d . 1 . .
C C2 -0.1741(4) 0.0991(2) 0.4103(2) 0.0242(7) Uani d . 1 . .
C C3 -0.2932(5) 0.0659(2) 0.4714(3) 0.0290(8) Uani d . 1 . .
H H3A -0.4012 0.0508 0.4484 0.035 Uiso calc R 1 . .
C C4 -0.2541(5) 0.0543(2) 0.5686(2) 0.0301(8) Uani d . 1 . .
H H4A -0.3366 0.0317 0.6092 0.036 Uiso calc R 1 . .
C C5 -0.0987(5) 0.0754(2) 0.6036(2) 0.0308(8) Uani d . 1 . .
H H5A -0.0747 0.0668 0.6680 0.037 Uiso calc R 1 . .
C C6 0.1875(5) 0.1347(2) 0.5853(2) 0.0287(8) Uani d . 1 . .
C C7 0.3026(5) 0.1688(2) 0.5193(3) 0.0301(8) Uani d . 1 . .
H H7A 0.4105 0.1859 0.5402 0.036 Uiso calc R 1 . .
C C8 0.2616(4) 0.1779(2) 0.4246(2) 0.0240(7) Uani d . 1 . .
C C9 0.3867(5) 0.2129(2) 0.3541(3) 0.0332(9) Uani d . 1 . .
H H9A 0.3346 0.2143 0.2920 0.050 Uiso calc R 1 . .
H H9B 0.4877 0.1784 0.3523 0.050 Uiso calc R 1 . .
H H9C 0.4182 0.2684 0.3729 0.050 Uiso calc R 1 . .
N N1 0.1066(4) 0.15560(17) 0.39001(19) 0.0230(6) Uani d . 1 . .
N N2 0.0251(3) 0.10953(18) 0.54498(19) 0.0235(6) Uani d . 1 . .
O O1 -0.1984(3) 0.11255(17) 0.31857(17) 0.0322(6) Uani d . 1 . .
O O2 0.2095(4) 0.12461(18) 0.67183(17) 0.0383(7) Uani d . 1 . .
Zn Zn1 0.0000 0.16492(4) 0.2500 0.0259(2) Uani d S 1 . .
O O3 0.0000 0.2946(3) 0.2500 0.0420(10) Uani d S 1 . .
O O4 -0.5000 -0.0113(3) 0.7500 0.0529(12) Uani d S 1 . .
H H4B -0.420(7) -0.038(4) 0.765(4) 0.08(2) Uiso d . 1 . .
H H3B 0.069(6) 0.320(3) 0.232(3) 0.046(15) Uiso d . 1 . .

loop_
_atom_site_aniso_label
_atom_site_aniso_U_11
_atom_site_aniso_U_22
_atom_site_aniso_U_33
_atom_site_aniso_U_12
_atom_site_aniso_U_13
_atom_site_aniso_U_23
C1 0.0236(16) 0.0234(15) 0.0189(15) 0.0037(15) 0.0017(14) -0.0002(12)
C2 0.0215(17) 0.0284(18) 0.0225(17) 0.0009(14) 0.0003(14) 0.0009(14)
C3 0.0224(17) 0.037(2) 0.0275(18) -0.0033(15) 0.0014(15) 0.0022(15)
C4 0.0279(19) 0.037(2) 0.0254(18) -0.0065(16) 0.0099(15) 0.0032(16)
C5 0.035(2) 0.038(2) 0.0197(16) -0.0017(17) 0.0052(16) 0.0021(15)
C6 0.0291(19) 0.0329(19) 0.0241(17) 0.0021(16) -0.0055(15) -0.0049(15)
C7 0.0211(17) 0.036(2) 0.0335(18) -0.0014(15) -0.0031(15) -0.0063(16)
C8 0.0206(16) 0.0242(17) 0.0273(17) 0.0008(13) 0.0030(14) -0.0064(14)
C9 0.030(2) 0.040(2) 0.0295(18) -0.0102(17) 0.0041(16) -0.0066(16)
N1 0.0222(15) 0.0285(15) 0.0185(13) -0.0024(12) 0.0024(11) -0.0012(11)
N2 0.0234(16) 0.0295(15) 0.0177(13) 0.0005(12) 0.0015(11) -0.0008(11)
O1 0.0234(13) 0.0505(16) 0.0228(12) -0.0071(12) -0.0026(10) 0.0072(11)
O2 0.0387(16) 0.0545(17) 0.0218(13) -0.0045(14) -0.0078(11) 0.0000(12)
Zn1 0.0240(3) 0.0347(3) 0.0191(3) 0.000 0.0024(2) 0.000
O3 0.040(2) 0.032(2) 0.054(3) 0.000 0.021(2) 0.000
O4 0.046(3) 0.059(3) 0.054(3) 0.000 0.000(3) 0.000

loop_
_atom_type_symbol
_atom_type_description
_atom_type_scat_dispersion_real
_atom_type_scat_dispersion_imag
_atom_type_scat_source
C C 0.0033 0.0016 'International Tables Vol C Tables 4.2.6.8 and 6.1.1.4'
H H 0.0000 0.0000 'International Tables Vol C Tables 4.2.6.8 and 6.1.1.4'
N N 0.0061 0.0033 'International Tables Vol C Tables 4.2.6.8 and 6.1.1.4'
O O 0.0106 0.0060 'International Tables Vol C Tables 4.2.6.8 and 6.1.1.4'
Zn Zn 0.2839 1.4301 'International Tables Vol C Tables 4.2.6.8 and 6.1.1.4'

loop_
_geom_angle_atom_site_label_1
_geom_angle_atom_site_label_2
_geom_angle_atom_site_label_3
_geom_angle_site_symmetry_1
_geom_angle_site_symmetry_3
_geom_angle
_geom_angle_publ_flag
N1 C1 N2 . . 122.4(3) ?
N1 C1 C2 . . 117.5(3) ?
N2 C1 C2 . . 120.1(3) ?
O1 C2 C3 . . 125.2(3) ?
O1 C2 C1 . . 117.2(3) ?
C3 C2 C1 . . 117.6(3) ?
C2 C3 C4 . . 120.7(3) ?
C2 C3 H3A . . 119.7 ?
C4 C3 H3A . . 119.7 ?
C5 C4 C3 . . 120.9(3) ?
C5 C4 H4A . . 119.6 ?
C3 C4 H4A . . 119.6 ?
C4 C5 N2 . . 120.5(3) ?
C4 C5 H5A . . 119.7 ?
N2 C5 H5A . . 119.7 ?
O2 C6 C7 . . 127.8(4) ?
O2 C6 N2 . . 118.0(3) ?
C7 C6 N2 . . 114.2(3) ?
C8 C7 C6 . . 122.2(3) ?
C8 C7 H7A . . 118.9 ?
C6 C7 H7A . . 118.9 ?
N1 C8 C7 . . 121.8(3) ?
N1 C8 C9 . . 116.4(3) ?
C7 C8 C9 . . 121.8(3) ?
C8 C9 H9A . . 109.5 ?
C8 C9 H9B . . 109.5 ?
H9A C9 H9B . . 109.5 ?
C8 C9 H9C . . 109.5 ?
H9A C9 H9C . . 109.5 ?
H9B C9 H9C . . 109.5 ?
C1 N1 C8 . . 118.9(3) ?
C1 N1 Zn1 . . 109.9(2) ?
C8 N1 Zn1 . . 131.2(2) ?
C1 N2 C5 . . 120.2(3) ?
C1 N2 C6 . . 120.5(3) ?
C5 N2 C6 . . 119.3(3) ?
C2 O1 Zn1 . . 115.3(2) ?
O1 Zn1 O1 . 3 130.33(16) ?
O1 Zn1 O3 . . 114.83(8) ?
O1 Zn1 O3 3 . 114.83(8) ?
O1 Zn1 N1 . 3 96.48(10) ?
O1 Zn1 N1 3 3 80.11(10) ?
O3 Zn1 N1 . 3 94.02(7) ?
O1 Zn1 N1 . . 80.11(10) ?
O1 Zn1 N1 3 . 96.48(10) ?
O3 Zn1 N1 . . 94.02(7) ?
N1 Zn1 N1 3 . 171.96(15) ?
Zn1 O3 H3B . . 125(4) ?

loop_
_geom_bond_atom_site_label_1
_geom_bond_atom_site_label_2
_geom_bond_site_symmetry_2
_geom_bond_distance
_geom_bond_publ_flag
C1 N1 . 1.336(4) ?
C1 N2 . 1.378(4) ?
C1 C2 . 1.444(5) ?
C2 O1 . 1.316(4) ?
C2 C3 . 1.368(5) ?
C3 C4 . 1.408(5) ?
C3 H3A . 0.9300 ?
C4 C5 . 1.346(5) ?
C4 H4A . 0.9300 ?
C5 N2 . 1.379(4) ?
C5 H5A . 0.9300 ?
C6 O2 . 1.234(4) ?
C6 C7 . 1.398(5) ?
C6 N2 . 1.440(4) ?
C7 C8 . 1.372(5) ?
C7 H7A . 0.9300 ?
C8 N1 . 1.346(4) ?
C8 C9 . 1.494(5) ?
C9 H9A . 0.9600 ?
C9 H9B . 0.9600 ?
C9 H9C . 0.9600 ?
N1 Zn1 . 2.134(3) ?
O1 Zn1 . 2.001(2) ?
Zn1 O1 3 2.001(2) ?
Zn1 O3 . 2.081(4) ?
Zn1 N1 3 2.134(3) ?
O3 H3B . 0.72(4) ?
O4 H4B . 0.78(5) ?

loop_
_geom_hbond_atom_site_label_D
_geom_hbond_atom_site_label_H
_geom_hbond_atom_site_label_A
_geom_hbond_site_symmetry_A
_geom_hbond_distance_DH
_geom_hbond_distance_HA
_geom_hbond_distance_DA
_geom_hbond_angle_DHA
O3 H3B O2 2_554 0.72(4) 2.11(4) 2.823(3) 170(5)
O4 H4B O1 7_556 0.78(5) 2.23(5) 3.008(4) 176(6)

loop_
_geom_torsion_atom_site_label_1
_geom_torsion_atom_site_label_2
_geom_torsion_atom_site_label_3
_geom_torsion_atom_site_label_4
_geom_torsion_site_symmetry_1
_geom_torsion_site_symmetry_2
_geom_torsion_site_symmetry_3
_geom_torsion_site_symmetry_4
_geom_torsion
_geom_torsion_publ_flag
N1 C1 C2 O1 . . . . 0.1(5) ?
N2 C1 C2 O1 . . . . -179.8(3) ?
N1 C1 C2 C3 . . . . -179.2(3) ?
N2 C1 C2 C3 . . . . 0.9(5) ?
O1 C2 C3 C4 . . . . -179.8(3) ?
C1 C2 C3 C4 . . . . -0.6(5) ?
C2 C3 C4 C5 . . . . -0.1(6) ?
C3 C4 C5 N2 . . . . 0.5(6) ?
O2 C6 C7 C8 . . . . -178.9(4) ?
N2 C6 C7 C8 . . . . 0.6(5) ?
C6 C7 C8 N1 . . . . 1.1(5) ?
C6 C7 C8 C9 . . . . -178.7(3) ?
N2 C1 N1 C8 . . . . -0.2(5) ?
C2 C1 N1 C8 . . . . 179.9(3) ?
N2 C1 N1 Zn1 . . . . -179.5(2) ?
C2 C1 N1 Zn1 . . . . 0.7(4) ?
C7 C8 N1 C1 . . . . -1.3(5) ?
C9 C8 N1 C1 . . . . 178.5(3) ?
C7 C8 N1 Zn1 . . . . 177.8(2) ?
C9 C8 N1 Zn1 . . . . -2.4(4) ?
N1 C1 N2 C5 . . . . 179.6(3) ?
C2 C1 N2 C5 . . . . -0.6(5) ?
N1 C1 N2 C6 . . . . 2.0(5) ?
C2 C1 N2 C6 . . . . -178.2(3) ?
C4 C5 N2 C1 . . . . -0.2(5) ?
C4 C5 N2 C6 . . . . 177.5(3) ?
O2 C6 N2 C1 . . . . 177.5(3) ?
C7 C6 N2 C1 . . . . -2.0(5) ?
O2 C6 N2 C5 . . . . -0.1(5) ?
C7 C6 N2 C5 . . . . -179.7(3) ?
C3 C2 O1 Zn1 . . . . 178.4(3) ?
C1 C2 O1 Zn1 . . . . -0.9(4) ?
C2 O1 Zn1 O1 . . . 3 91.1(2) ?
C2 O1 Zn1 O3 . . . . -88.9(2) ?
C2 O1 Zn1 N1 . . . 3 173.6(2) ?
C2 O1 Zn1 N1 . . . . 0.9(2) ?
C1 N1 Zn1 O1 . . . . -0.8(2) ?
C8 N1 Zn1 O1 . . . . -179.9(3) ?
C1 N1 Zn1 O1 . . . 3 -130.7(2) ?
C8 N1 Zn1 O1 . . . 3 50.2(3) ?
C1 N1 Zn1 O3 . . . . 113.7(2) ?
C8 N1 Zn1 O3 . . . . -65.4(3) ?
C1 N1 Zn1 N1 . . . 3 -66.3(2) ?
C8 N1 Zn1 N1 . . . 3 114.6(3) ?
